data_7222237
loop_
_publ_author_name
'Pandey, Dilip K.'
'Khake, Shrikant M.'
'Gonnade, Rajesh G.'
'PUNJI, BENUDHAR'

_publ_section_title
;
 Mono- and binuclear palladacycles via regioselective C--H bond
 activation: syntheses, mechanistic insights and catalytic activity in
 direct arylation of azoles
;
_journal_name_full 'RSC Adv.'
_journal_paper_doi 10.1039/C5RA18289A
_journal_year 2015
_chemical_formula_moiety 'C27 H32 N O3 P Pd'
_chemical_formula_sum 'C27 H32 N O3 P Pd'
_chemical_formula_weight 555.91
_chemical_name_systematic
; 
 ? 
;
_space_group_IT_number 14
_symmetry_cell_setting monoclinic
_symmetry_space_group_name_Hall '-P 2ybc'
_symmetry_space_group_name_H-M 'P 1 21/c 1'
_atom_sites_solution_hydrogens geom
_atom_sites_solution_primary direct
_atom_sites_solution_secondary difmap
_audit_creation_method SHELXL-97
_audit_update_record
;
2015-05-07 deposited with the CCDC.
2015-09-18 downloaded from the CCDC.
;
_cell_angle_alpha 90.00
_cell_angle_beta 99.1280(10)
_cell_angle_gamma 90.00
_cell_formula_units_Z 4
_cell_length_a 10.7002(3)
_cell_length_b 15.0417(4)
_cell_length_c 15.7925(4)
_cell_measurement_reflns_used 9909
_cell_measurement_temperature 200(2)
_cell_measurement_theta_max 32.47
_cell_measurement_theta_min 2.54
_cell_volume 2509.60(12)
_computing_cell_refinement 'Bruker SAINT'
_computing_data_collection 'Bruker APEX2'
_computing_data_reduction 'Bruker SAINT'
_computing_molecular_graphics 'Bruker SHELXTL'
_computing_publication_material 'Bruker SHELXTL'
_computing_structure_refinement 'SHELXL-97 (Sheldrick, 2008)'
_computing_structure_solution 'SHELXS-97 (Sheldrick, 2008)'
_diffrn_ambient_temperature 200(2)
_diffrn_measured_fraction_theta_full 1.000
_diffrn_measured_fraction_theta_max 1.000
_diffrn_measurement_device_type 'Bruker APEX-II CCD'
_diffrn_measurement_method '\f and \w scans'
_diffrn_radiation_monochromator graphite
_diffrn_radiation_source 'fine-focus sealed tube'
_diffrn_radiation_type MoK\a
_diffrn_radiation_wavelength 0.71073
_diffrn_reflns_av_R_equivalents 0.0265
_diffrn_reflns_av_sigmaI/netI 0.0133
_diffrn_reflns_limit_h_max 12
_diffrn_reflns_limit_h_min -12
_diffrn_reflns_limit_k_max 17
_diffrn_reflns_limit_k_min -17
_diffrn_reflns_limit_l_max 18
_diffrn_reflns_limit_l_min -18
_diffrn_reflns_number 36257
_diffrn_reflns_theta_full 25.00
_diffrn_reflns_theta_max 25.00
_diffrn_reflns_theta_min 1.88
_exptl_absorpt_coefficient_mu 0.832
_exptl_absorpt_correction_T_max 0.8382
_exptl_absorpt_correction_T_min 0.7267
_exptl_absorpt_correction_type multi-scan
_exptl_absorpt_process_details SADABS,(BRUKER,2006)
_exptl_crystal_colour COLOURLESS
_exptl_crystal_density_diffrn 1.471
_exptl_crystal_density_method 'not measured'
_exptl_crystal_description BLOCK
_exptl_crystal_F_000 1144
_exptl_crystal_recrystallization_method 'Re-crystallisation from solvent: HEXANE'
_exptl_crystal_size_max 0.41
_exptl_crystal_size_mid 0.37
_exptl_crystal_size_min 0.22
_refine_diff_density_max 1.467
_refine_diff_density_min -0.507
_refine_diff_density_rms 0.062
_refine_ls_extinction_method none
_refine_ls_goodness_of_fit_ref 1.027
_refine_ls_hydrogen_treatment constr
_refine_ls_matrix_type full
_refine_ls_number_parameters 303
_refine_ls_number_reflns 4410
_refine_ls_number_restraints 0
_refine_ls_restrained_S_all 1.027
_refine_ls_R_factor_all 0.0317
_refine_ls_R_factor_gt 0.0294
_refine_ls_shift/su_max 0.001
_refine_ls_shift/su_mean 0.000
_refine_ls_structure_factor_coef Fsqd
_refine_ls_weighting_details 'calc w=1/[\s^2^(Fo^2^)+(0.0193P)^2^+4.9565P] where P=(Fo^2^+2Fc^2^)/3'
_refine_ls_weighting_scheme calc
_refine_ls_wR_factor_gt 0.0648
_refine_ls_wR_factor_ref 0.0660
_reflns_number_gt 4139
_reflns_number_total 4410
_reflns_threshold_expression >2sigma(I)
_cod_data_source_file c5ra18289a2.cif
_cod_data_source_block dp_11
_cod_depositor_comments
;
The following automatic conversions were performed:

'_symmetry_cell_setting' value 'Monoclinic' changed to 'monoclinic'
according to
/usr/data/users/saulius/crontab/automatic-downloads/rss-feeds/RSC/lib/dictionaries/cif_core.dic
dictionary named 'cif_core.dic' version 2.4.2 from 2011-04-26.

'_exptl_absorpt_correction_type' value 'MULTI-SCAN' changed to
'multi-scan' according to
/usr/data/users/saulius/crontab/automatic-downloads/rss-feeds/RSC/lib/dictionaries/cif_core.dic
dictionary named 'cif_core.dic' version 2.4.2 from 2011-04-26.

'_refine_ls_hydrogen_treatment' value 'CONSTR' changed to 'constr'
according to
/usr/data/users/saulius/crontab/automatic-downloads/rss-feeds/RSC/lib/dictionaries/cif_core.dic
dictionary named 'cif_core.dic' version 2.4.2 from 2011-04-26.

Automatic conversion script
Id: cif_fix_values 3271 2015-04-21 07:52:19Z andrius 
;
_cod_original_sg_symbol_H-M 'P2(1)/c  '
_cod_database_code 7222237

loop_
_symmetry_equiv_pos_as_xyz
'x, y, z'
'-x, y+1/2, -z+1/2'
'-x, -y, -z'
'x, -y-1/2, z-1/2'

loop_
_atom_site_label
_atom_site_type_symbol
_atom_site_fract_x
_atom_site_fract_y
_atom_site_fract_z
_atom_site_U_iso_or_equiv
_atom_site_adp_type
_atom_site_occupancy
_atom_site_symmetry_multiplicity
_atom_site_calc_flag
_atom_site_refinement_flags
Pd1 Pd 0.30148(2) 0.352461(13) 0.238033(13) 0.02776(7) Uani 1 1 d .
P1 P 0.18746(7) 0.23027(5) 0.20892(5) 0.03327(17) Uani 1 1 d .
O1 O 0.26499(18) 0.17454(12) 0.13964(12) 0.0341(4) Uani 1 1 d .
O2 O 0.2285(2) 0.40636(14) 0.34150(13) 0.0443(5) Uani 1 1 d .
O3 O 0.0600(2) 0.31663(16) 0.32110(14) 0.0470(5) Uani 1 1 d .
N1 N 0.4263(2) 0.46751(15) 0.22785(15) 0.0338(5) Uani 1 1 d .
C1 C 0.3749(2) 0.31092(18) 0.13965(17) 0.0277(6) Uani 1 1 d .
C2 C 0.3465(2) 0.22829(18) 0.10328(17) 0.0293(6) Uani 1 1 d .
C3 C 0.3957(3) 0.2003(2) 0.03170(18) 0.0360(7) Uani 1 1 d .
H3 H 0.3749 0.1450 0.0070 0.043 Uiso 1 1 calc R
C4 C 0.4760(3) 0.2569(2) -0.0015(2) 0.0440(8) Uani 1 1 d .
H4 H 0.5108 0.2390 -0.0491 0.053 Uiso 1 1 calc R
C5 C 0.5068(3) 0.3398(2) 0.0339(2) 0.0434(7) Uani 1 1 d .
H5 H 0.5624 0.3765 0.0105 0.052 Uiso 1 1 calc R
C6 C 0.4542(3) 0.36807(19) 0.10461(18) 0.0355(6) Uani 1 1 d .
C7 C 0.4723(3) 0.4603(2) 0.14164(19) 0.0415(7) Uani 1 1 d .
H7A H 0.4262 0.5024 0.1019 0.050 Uiso 1 1 calc R
H7B H 0.5613 0.4758 0.1488 0.050 Uiso 1 1 calc R
C8 C 0.5419(3) 0.4680(2) 0.2962(2) 0.0480(8) Uani 1 1 d .
H8 H 0.5972 0.5165 0.2836 0.058 Uiso 1 1 calc R
C9 C 0.6146(4) 0.3817(2) 0.2960(3) 0.0589(10) Uani 1 1 d .
H9A H 0.5627 0.3334 0.3097 0.088 Uiso 1 1 calc R
H9B H 0.6899 0.3848 0.3380 0.088 Uiso 1 1 calc R
H9C H 0.6372 0.3723 0.2403 0.088 Uiso 1 1 calc R
C10 C 0.5070(4) 0.4843(3) 0.3849(2) 0.0637(11) Uani 1 1 d .
H10A H 0.4698 0.5423 0.3865 0.096 Uiso 1 1 calc R
H10B H 0.5817 0.4808 0.4273 0.096 Uiso 1 1 calc R
H10C H 0.4473 0.4401 0.3966 0.096 Uiso 1 1 calc R
C11 C 0.3465(3) 0.5494(2) 0.2293(2) 0.0448(8) Uani 1 1 d .
H11 H 0.3198 0.5512 0.2858 0.054 Uiso 1 1 calc R
C12 C 0.2266(4) 0.5450(2) 0.1639(2) 0.0546(9) Uani 1 1 d .
H12A H 0.2470 0.5545 0.1076 0.082 Uiso 1 1 calc R
H12B H 0.1688 0.5902 0.1763 0.082 Uiso 1 1 calc R
H12C H 0.1882 0.4876 0.1664 0.082 Uiso 1 1 calc R
C13 C 0.4171(4) 0.6361(2) 0.2200(2) 0.0588(10) Uani 1 1 d .
H13A H 0.4856 0.6419 0.2669 0.088 Uiso 1 1 calc R
H13B H 0.3600 0.6853 0.2204 0.088 Uiso 1 1 calc R
H13C H 0.4500 0.6356 0.1669 0.088 Uiso 1 1 calc R
C14 C 0.1709(3) 0.13936(18) 0.28146(18) 0.0309(6) Uani 1 1 d .
C15 C 0.1248(3) 0.0588(2) 0.2480(2) 0.0455(8) Uani 1 1 d .
H15 H 0.0997 0.0528 0.1891 0.055 Uiso 1 1 calc R
C16 C 0.1159(3) -0.0128(2) 0.3015(2) 0.0550(9) Uani 1 1 d .
H16 H 0.0838 -0.0667 0.2788 0.066 Uiso 1 1 calc R
C17 C 0.1542(3) -0.0042(2) 0.3880(2) 0.0553(9) Uani 1 1 d .
H17 H 0.1475 -0.0522 0.4242 0.066 Uiso 1 1 calc R
C18 C 0.2025(4) 0.0751(2) 0.4214(2) 0.0566(9) Uani 1 1 d .
H18 H 0.2301 0.0803 0.4801 0.068 Uiso 1 1 calc R
C19 C 0.2106(3) 0.1471(2) 0.3683(2) 0.0428(7) Uani 1 1 d .
H19 H 0.2428 0.2008 0.3913 0.051 Uiso 1 1 calc R
C20 C 0.0348(3) 0.24215(19) 0.13998(19) 0.0346(6) Uani 1 1 d .
C21 C 0.0364(3) 0.2672(3) 0.0561(2) 0.0565(10) Uani 1 1 d .
H21 H 0.1129 0.2820 0.0389 0.068 Uiso 1 1 calc R
C22 C -0.0733(4) 0.2705(3) -0.0022(2) 0.0666(12) Uani 1 1 d .
H22 H -0.0704 0.2867 -0.0587 0.080 Uiso 1 1 calc R
C23 C -0.1858(4) 0.2503(3) 0.0224(2) 0.0596(10) Uani 1 1 d .
H23 H -0.2598 0.2514 -0.0174 0.072 Uiso 1 1 calc R
C24 C -0.1902(3) 0.2282(3) 0.1065(3) 0.0622(10) Uani 1 1 d .
H24 H -0.2677 0.2162 0.1237 0.075 Uiso 1 1 calc R
C25 C -0.0806(3) 0.2238(2) 0.1652(2) 0.0500(8) Uani 1 1 d .
H25 H -0.0841 0.2085 0.2218 0.060 Uiso 1 1 calc R
C26 C 0.1219(3) 0.3793(2) 0.35802(18) 0.0381(7) Uani 1 1 d .
C27 C 0.0748(4) 0.4288(3) 0.4300(2) 0.0617(10) Uani 1 1 d .
H27A H -0.0159 0.4256 0.4224 0.093 Uiso 1 1 calc R
H27B H 0.1005 0.4899 0.4293 0.093 Uiso 1 1 calc R
H27C H 0.1098 0.4025 0.4839 0.093 Uiso 1 1 calc R

loop_
_atom_site_aniso_label
_atom_site_aniso_U_11
_atom_site_aniso_U_22
_atom_site_aniso_U_33
_atom_site_aniso_U_23
_atom_site_aniso_U_13
_atom_site_aniso_U_12
Pd1 0.03683(13) 0.02207(11) 0.02600(11) -0.00209(8) 0.00991(9) -0.00494(9)
P1 0.0361(4) 0.0286(4) 0.0347(4) 0.0012(3) 0.0042(3) -0.0059(3)
O1 0.0386(11) 0.0256(10) 0.0383(11) -0.0050(8) 0.0064(9) -0.0040(8)
O2 0.0622(15) 0.0363(12) 0.0377(12) -0.0075(9) 0.0183(11) -0.0060(11)
O3 0.0458(13) 0.0516(14) 0.0447(13) 0.0029(11) 0.0102(10) -0.0050(11)
N1 0.0442(14) 0.0245(12) 0.0330(13) 0.0013(10) 0.0072(11) -0.0073(10)
C1 0.0281(14) 0.0272(14) 0.0280(13) 0.0008(11) 0.0051(11) 0.0015(11)
C2 0.0262(14) 0.0306(14) 0.0298(14) 0.0014(11) 0.0007(11) 0.0031(11)
C3 0.0386(16) 0.0365(16) 0.0316(15) -0.0066(12) 0.0012(13) 0.0079(13)
C4 0.0456(19) 0.053(2) 0.0357(16) -0.0033(14) 0.0124(14) 0.0092(16)
C5 0.0427(18) 0.0480(19) 0.0422(17) 0.0064(15) 0.0159(14) 0.0015(15)
C6 0.0375(16) 0.0361(16) 0.0332(15) 0.0035(12) 0.0067(12) 0.0014(13)
C7 0.0526(19) 0.0358(16) 0.0391(17) 0.0060(13) 0.0163(14) -0.0077(14)
C8 0.057(2) 0.0371(17) 0.0454(19) 0.0058(14) -0.0047(16) -0.0170(15)
C9 0.054(2) 0.046(2) 0.070(2) 0.0091(18) -0.0086(19) -0.0054(17)
C10 0.091(3) 0.056(2) 0.0392(19) 0.0003(17) -0.0066(19) -0.025(2)
C11 0.066(2) 0.0281(16) 0.0414(17) -0.0012(13) 0.0120(16) -0.0035(15)
C12 0.064(2) 0.0380(18) 0.060(2) 0.0048(16) 0.0066(18) 0.0092(17)
C13 0.093(3) 0.0266(17) 0.056(2) 0.0016(15) 0.009(2) -0.0102(18)
C14 0.0308(14) 0.0259(14) 0.0355(15) 0.0025(11) 0.0037(12) -0.0028(11)
C15 0.055(2) 0.0365(17) 0.0402(17) -0.0005(14) -0.0055(15) -0.0128(15)
C16 0.059(2) 0.0335(18) 0.069(2) 0.0044(16) -0.0026(19) -0.0181(16)
C17 0.057(2) 0.045(2) 0.063(2) 0.0259(18) 0.0060(18) -0.0026(17)
C18 0.076(3) 0.052(2) 0.0379(18) 0.0094(16) -0.0036(17) 0.0039(19)
C19 0.054(2) 0.0321(16) 0.0382(17) -0.0023(13) -0.0060(14) -0.0016(14)
C20 0.0365(16) 0.0294(15) 0.0373(16) 0.0016(12) 0.0039(13) 0.0019(12)
C21 0.0402(19) 0.084(3) 0.0463(19) 0.0226(19) 0.0113(16) 0.0184(18)
C22 0.062(2) 0.099(3) 0.0381(19) 0.011(2) 0.0067(18) 0.036(2)
C23 0.050(2) 0.070(3) 0.053(2) -0.0108(19) -0.0126(17) 0.0144(19)
C24 0.0346(19) 0.079(3) 0.070(3) 0.011(2) -0.0003(17) -0.0038(18)
C25 0.0429(19) 0.061(2) 0.0461(19) 0.0127(16) 0.0059(15) -0.0056(16)
C26 0.0507(19) 0.0348(16) 0.0303(15) 0.0071(13) 0.0112(14) 0.0109(15)
C27 0.076(3) 0.069(3) 0.045(2) 0.0033(18) 0.0253(19) 0.024(2)

loop_
_atom_type_symbol
_atom_type_description
_atom_type_scat_dispersion_real
_atom_type_scat_dispersion_imag
_atom_type_scat_source
C C 0.0033 0.0016 'International Tables Vol C Tables 4.2.6.8 and 6.1.1.4'
H H 0.0000 0.0000 'International Tables Vol C Tables 4.2.6.8 and 6.1.1.4'
N N 0.0061 0.0033 'International Tables Vol C Tables 4.2.6.8 and 6.1.1.4'
O O 0.0106 0.0060 'International Tables Vol C Tables 4.2.6.8 and 6.1.1.4'
P P 0.1023 0.0942 'International Tables Vol C Tables 4.2.6.8 and 6.1.1.4'
Pd Pd -0.9988 1.0072 'International Tables Vol C Tables 4.2.6.8 and 6.1.1.4'

loop_
_geom_angle_atom_site_label_1
_geom_angle_atom_site_label_2
_geom_angle_atom_site_label_3
_geom_angle
C1 Pd1 O2 175.64(10)
C1 Pd1 N1 82.44(10)
O2 Pd1 N1 93.34(9)
C1 Pd1 P1 81.21(8)
O2 Pd1 P1 102.90(6)
N1 Pd1 P1 162.89(6)
O1 P1 C14 98.16(12)
O1 P1 C20 98.45(12)
C14 P1 C20 106.47(13)
O1 P1 Pd1 103.56(7)
C14 P1 Pd1 127.00(10)
C20 P1 Pd1 117.06(10)
C2 O1 P1 112.65(16)
C26 O2 Pd1 119.61(19)
C11 N1 C8 112.9(2)
C11 N1 C7 109.7(2)
C8 N1 C7 107.2(2)
C11 N1 Pd1 106.88(18)
C8 N1 Pd1 112.90(17)
C7 N1 Pd1 107.12(16)
C2 C1 C6 120.1(3)
C2 C1 Pd1 121.9(2)
C6 C1 Pd1 118.0(2)
C1 C2 O1 117.8(2)
C1 C2 C3 121.6(3)
O1 C2 C3 120.6(3)
C4 C3 C2 117.8(3)
C4 C3 H3 121.1
C2 C3 H3 121.1
C3 C4 C5 121.9(3)
C3 C4 H4 119.1
C5 C4 H4 119.1
C4 C5 C6 119.8(3)
C4 C5 H5 120.1
C6 C5 H5 120.1
C1 C6 C5 118.8(3)
C1 C6 C7 117.8(3)
C5 C6 C7 123.3(3)
C6 C7 N1 111.9(2)
C6 C7 H7A 109.2
N1 C7 H7A 109.2
C6 C7 H7B 109.2
N1 C7 H7B 109.2
H7A C7 H7B 107.9
N1 C8 C9 111.0(3)
N1 C8 C10 111.4(3)
C9 C8 C10 109.9(3)
N1 C8 H8 108.1
C9 C8 H8 108.1
C10 C8 H8 108.1
C8 C9 H9A 109.5
C8 C9 H9B 109.5
H9A C9 H9B 109.5
C8 C9 H9C 109.5
H9A C9 H9C 109.5
H9B C9 H9C 109.5
C8 C10 H10A 109.5
C8 C10 H10B 109.5
H10A C10 H10B 109.5
C8 C10 H10C 109.5
H10A C10 H10C 109.5
H10B C10 H10C 109.5
N1 C11 C12 112.1(3)
N1 C11 C13 114.1(3)
C12 C11 C13 110.5(3)
N1 C11 H11 106.5
C12 C11 H11 106.5
C13 C11 H11 106.5
C11 C12 H12A 109.5
C11 C12 H12B 109.5
H12A C12 H12B 109.5
C11 C12 H12C 109.5
H12A C12 H12C 109.5
H12B C12 H12C 109.5
C11 C13 H13A 109.5
C11 C13 H13B 109.5
H13A C13 H13B 109.5
C11 C13 H13C 109.5
H13A C13 H13C 109.5
H13B C13 H13C 109.5
C19 C14 C15 119.4(3)
C19 C14 P1 121.4(2)
C15 C14 P1 119.0(2)
C16 C15 C14 120.3(3)
C16 C15 H15 119.8
C14 C15 H15 119.8
C17 C16 C15 119.9(3)
C17 C16 H16 120.1
C15 C16 H16 120.1
C18 C17 C16 120.0(3)
C18 C17 H17 120.0
C16 C17 H17 120.0
C17 C18 C19 120.3(3)
C17 C18 H18 119.8
C19 C18 H18 119.8
C14 C19 C18 120.0(3)
C14 C19 H19 120.0
C18 C19 H19 120.0
C21 C20 C25 118.6(3)
C21 C20 P1 117.0(2)
C25 C20 P1 124.4(2)
C22 C21 C20 121.0(3)
C22 C21 H21 119.5
C20 C21 H21 119.5
C23 C22 C21 120.1(3)
C23 C22 H22 119.9
C21 C22 H22 119.9
C22 C23 C24 119.9(3)
C22 C23 H23 120.1
C24 C23 H23 120.1
C25 C24 C23 120.3(3)
C25 C24 H24 119.8
C23 C24 H24 119.8
C24 C25 C20 120.1(3)
C24 C25 H25 120.0
C20 C25 H25 120.0
O3 C26 O2 125.0(3)
O3 C26 C27 120.6(3)
O2 C26 C27 114.3(3)
C26 C27 H27A 109.5
C26 C27 H27B 109.5
H27A C27 H27B 109.5
C26 C27 H27C 109.5
H27A C27 H27C 109.5
H27B C27 H27C 109.5

loop_
_geom_bond_atom_site_label_1
_geom_bond_atom_site_label_2
_geom_bond_distance
Pd1 C1 1.952(3)
Pd1 O2 2.084(2)
Pd1 N1 2.207(2)
Pd1 P1 2.2136(8)
P1 O1 1.696(2)
P1 C14 1.811(3)
P1 C20 1.822(3)
O1 C2 1.379(3)
O2 C26 1.276(4)
O3 C26 1.243(4)
N1 C11 1.501(4)
N1 C8 1.508(4)
N1 C7 1.523(4)
C1 C2 1.383(4)
C1 C6 1.383(4)
C2 C3 1.386(4)
C3 C4 1.372(4)
C3 H3 0.9300
C4 C5 1.385(5)
C4 H4 0.9300
C5 C6 1.395(4)
C5 H5 0.9300
C6 C7 1.506(4)
C7 H7A 0.9700
C7 H7B 0.9700
C8 C9 1.513(5)
C8 C10 1.525(5)
C8 H8 0.9800
C9 H9A 0.9600
C9 H9B 0.9600
C9 H9C 0.9600
C10 H10A 0.9600
C10 H10B 0.9600
C10 H10C 0.9600
C11 C12 1.514(5)
C11 C13 1.525(4)
C11 H11 0.9800
C12 H12A 0.9600
C12 H12B 0.9600
C12 H12C 0.9600
C13 H13A 0.9600
C13 H13B 0.9600
C13 H13C 0.9600
C14 C19 1.375(4)
C14 C15 1.381(4)
C15 C16 1.383(5)
C15 H15 0.9300
C16 C17 1.368(5)
C16 H16 0.9300
C17 C18 1.372(5)
C17 H17 0.9300
C18 C19 1.381(5)
C18 H18 0.9300
C19 H19 0.9300
C20 C21 1.379(4)
C20 C25 1.384(4)
C21 C22 1.374(5)
C21 H21 0.9300
C22 C23 1.358(5)
C22 H22 0.9300
C23 C24 1.376(5)
C23 H23 0.9300
C24 C25 1.377(5)
C24 H24 0.9300
C25 H25 0.9300
C26 C27 1.511(4)
C27 H27A 0.9600
C27 H27B 0.9600
C27 H27C 0.9600

loop_
_geom_torsion_atom_site_label_1
_geom_torsion_atom_site_label_2
_geom_torsion_atom_site_label_3
_geom_torsion_atom_site_label_4
_geom_torsion
C1 Pd1 P1 O1 13.03(11)
O2 Pd1 P1 O1 -168.46(10)
N1 Pd1 P1 O1 30.3(2)
C1 Pd1 P1 C14 124.41(14)
O2 Pd1 P1 C14 -57.08(14)
N1 Pd1 P1 C14 141.6(2)
C1 Pd1 P1 C20 -94.00(13)
O2 Pd1 P1 C20 84.51(13)
N1 Pd1 P1 C20 -76.8(3)
C14 P1 O1 C2 -149.04(18)
C20 P1 O1 C2 102.85(19)
Pd1 P1 O1 C2 -17.74(18)
C1 Pd1 O2 C26 144.1(13)
N1 Pd1 O2 C26 158.4(2)
P1 Pd1 O2 C26 -16.2(2)
C1 Pd1 N1 C11 130.40(19)
O2 Pd1 N1 C11 -48.52(18)
P1 Pd1 N1 C11 113.2(2)
C1 Pd1 N1 C8 -104.9(2)
O2 Pd1 N1 C8 76.2(2)
P1 Pd1 N1 C8 -122.0(2)
C1 Pd1 N1 C7 12.88(19)
O2 Pd1 N1 C7 -166.04(19)
P1 Pd1 N1 C7 -4.3(4)
O2 Pd1 C1 C2 -169.1(12)
N1 Pd1 C1 C2 176.5(2)
P1 Pd1 C1 C2 -8.5(2)
O2 Pd1 C1 C6 8.7(15)
N1 Pd1 C1 C6 -5.7(2)
P1 Pd1 C1 C6 169.3(2)
C6 C1 C2 O1 -178.7(2)
Pd1 C1 C2 O1 -1.0(3)
C6 C1 C2 C3 0.1(4)
Pd1 C1 C2 C3 177.9(2)
P1 O1 C2 C1 13.6(3)
P1 O1 C2 C3 -165.3(2)
C1 C2 C3 C4 1.1(4)
O1 C2 C3 C4 179.9(3)
C2 C3 C4 C5 -0.7(5)
C3 C4 C5 C6 -0.8(5)
C2 C1 C6 C5 -1.6(4)
Pd1 C1 C6 C5 -179.5(2)
C2 C1 C6 C7 174.4(3)
Pd1 C1 C6 C7 -3.5(4)
C4 C5 C6 C1 2.0(5)
C4 C5 C6 C7 -173.8(3)
C1 C6 C7 N1 15.1(4)
C5 C6 C7 N1 -169.1(3)
C11 N1 C7 C6 -133.2(3)
C8 N1 C7 C6 103.9(3)
Pd1 N1 C7 C6 -17.5(3)
C11 N1 C8 C9 176.3(3)
C7 N1 C8 C9 -62.8(3)
Pd1 N1 C8 C9 54.9(3)
C11 N1 C8 C10 53.4(3)
C7 N1 C8 C10 174.4(3)
Pd1 N1 C8 C10 -67.9(3)
C8 N1 C11 C12 -176.4(3)
C7 N1 C11 C12 64.2(3)
Pd1 N1 C11 C12 -51.7(3)
C8 N1 C11 C13 57.0(3)
C7 N1 C11 C13 -62.4(3)
Pd1 N1 C11 C13 -178.2(2)
O1 P1 C14 C19 126.8(3)
C20 P1 C14 C19 -131.8(3)
Pd1 P1 C14 C19 13.0(3)
O1 P1 C14 C15 -49.0(3)
C20 P1 C14 C15 52.4(3)
Pd1 P1 C14 C15 -162.9(2)
C19 C14 C15 C16 1.5(5)
P1 C14 C15 C16 177.4(3)
C14 C15 C16 C17 -0.8(6)
C15 C16 C17 C18 -0.6(6)
C16 C17 C18 C19 1.3(6)
C15 C14 C19 C18 -0.9(5)
P1 C14 C19 C18 -176.7(3)
C17 C18 C19 C14 -0.5(6)
O1 P1 C20 C21 -44.1(3)
C14 P1 C20 C21 -145.3(3)
Pd1 P1 C20 C21 65.9(3)
O1 P1 C20 C25 132.8(3)
C14 P1 C20 C25 31.6(3)
Pd1 P1 C20 C25 -117.2(3)
C25 C20 C21 C22 -2.5(6)
P1 C20 C21 C22 174.5(3)
C20 C21 C22 C23 1.0(7)
C21 C22 C23 C24 1.3(7)
C22 C23 C24 C25 -2.0(6)
C23 C24 C25 C20 0.4(6)
C21 C20 C25 C24 1.9(5)
P1 C20 C25 C24 -174.9(3)
Pd1 O2 C26 O3 6.2(4)
Pd1 O2 C26 C27 -175.2(2)
